data_4062710
loop_
_publ_author_name
'Kajiwara, Takashi'
'Takeda, Nobuhiro'
'Sasamori, Takahiro'
'Tokitoh, Norihiro'

_publ_section_title
;
 Insertion of an Overcrowded Silylene into Hydro- and Haloboranes:
 A Novel Synthesis of Silylborane Derivatives and Their Properties
;
_journal_coden_ASTM ORGND7
_journal_issue 20
_journal_name_full Organometallics
_journal_page_first 4723
_journal_page_last 4734
_journal_paper_doi 10.1021/om049558w
_journal_volume 23
_journal_year 2004
_chemical_formula_moiety 'C55 H102 B N Si7 '
_chemical_formula_sum 'C55 H102 B N Si7'
_chemical_formula_weight 984.83
_space_group_IT_number 2
_space_group_name_Hall '-P 1'
_space_group_name_H-M_alt 'P -1'
_symmetry_cell_setting triclinic
_symmetry_Int_Tables_number 2
_symmetry_space_group_name_Hall '-P 1'
_symmetry_space_group_name_H-M 'P -1'
_cell_angle_alpha 83.42(1)
_cell_angle_beta 89.18(2)
_cell_angle_gamma 78.73(1)
_cell_formula_units_Z 2
_cell_length_a 9.709(5)
_cell_length_b 16.612(7)
_cell_length_c 20.306(10)
_cell_measurement_temperature 93.1
_cell_volume 3190.8(24)
_exptl_crystal_density_diffrn 1.025
_cod_depositor_comments
;
 Updated bibliographic information.

 Antanas Vaitkus,
 2019-10-02
;
_cod_original_formula_sum 'C55 H102 B N Si7 '
_cod_database_code 4062710

loop_
_symmetry_equiv_pos_as_xyz
x,y,z
-x,-y,-z

loop_
_atom_site_label
_atom_site_type_symbol
_atom_site_fract_x
_atom_site_fract_y
_atom_site_fract_z
_atom_site_U_iso_or_equiv
_atom_site_adp_type
_atom_site_occupancy
_atom_site_symmetry_multiplicity
_atom_site_calc_flag
_atom_site_refinement_flags
_atom_site_disorder_assembly
_atom_site_disorder_group
Si1 Si 0.04920(10) 0.24149(6) 0.30766(5) 0.0173(3) Uani 1.00 1 d . . .
Si2 Si -0.21875(10) 0.40334(6) 0.15905(5) 0.0202(3) Uani 1.00 1 d . . .
Si3 Si 0.05903(10) 0.48136(6) 0.17368(5) 0.0185(3) Uani 1.00 1 d . . .
Si4 Si 0.10302(11) 0.17321(6) -0.03873(5) 0.0212(3) Uani 1.00 1 d . . .
Si5 Si 0.39437(11) 0.23545(7) -0.01335(5) 0.0233(3) Uani 1.00 1 d . . .
Si6 Si 0.11963(11) 0.01052(6) 0.22406(5) 0.0216(3) Uani 1.00 1 d . . .
Si7 Si 0.43469(10) 0.04588(6) 0.23406(5) 0.0194(3) Uani 1.00 1 d . . .
N1 N -0.0480(3) 0.1795(2) 0.4857(1) 0.0182(8) Uani 1.00 1 d . . .
C1 C 0.0203(4) 0.1638(2) 0.4402(2) 0.0204(10) Uani 1.00 1 d . . .
C2 C 0.1056(3) 0.2376(2) 0.2168(2) 0.0146(9) Uani 1.00 1 d . . .
C3 C 0.0581(3) 0.3089(2) 0.1707(2) 0.0151(9) Uani 1.00 1 d . . .
C4 C 0.0925(3) 0.3077(2) 0.1037(2) 0.0140(8) Uani 1.00 1 d . . .
C5 C 0.1699(3) 0.2382(2) 0.0784(2) 0.0129(8) Uani 1.00 1 d . . .
C6 C 0.2143(3) 0.1687(2) 0.1238(2) 0.0147(9) Uani 1.00 1 d . . .
C7 C 0.1857(3) 0.1666(2) 0.1913(2) 0.0155(9) Uani 1.00 1 d . . .
C8 C -0.0310(4) 0.3889(2) 0.1898(2) 0.0164(9) Uani 1.00 1 d . . .
C9 C 0.2014(4) 0.2402(2) 0.0046(2) 0.0181(9) Uani 1.00 1 d . . .
C10 C 0.2383(3) 0.0861(2) 0.2349(2) 0.0153(9) Uani 1.00 1 d . . .
C11 C -0.3278(4) 0.4946(3) 0.1928(2) 0.0393(13) Uani 1.00 1 d . . .
C12 C -0.2392(4) 0.4212(3) 0.0671(2) 0.0310(12) Uani 1.00 1 d . . .
C13 C -0.2942(4) 0.3106(3) 0.1883(2) 0.043(1) Uani 1.00 1 d . . .
C14 C 0.0018(4) 0.5530(2) 0.2375(2) 0.0297(11) Uani 1.00 1 d . . .
C15 C 0.0161(4) 0.5418(2) 0.0906(2) 0.0274(11) Uani 1.00 1 d . . .
C16 C 0.2537(4) 0.4495(2) 0.1791(2) 0.0326(12) Uani 1.00 1 d . . .
C17 C 0.0743(5) 0.2181(3) -0.1277(2) 0.0411(13) Uani 1.00 1 d . . .
C18 C 0.1989(4) 0.0644(2) -0.0374(2) 0.0289(11) Uani 1.00 1 d . . .
C19 C -0.0722(4) 0.1747(3) 0.0014(2) 0.0362(13) Uani 1.00 1 d . . .
C20 C 0.4528(4) 0.3167(3) 0.0286(2) 0.044(2) Uani 1.00 1 d . . .
C21 C 0.4196(5) 0.2575(3) -0.1044(2) 0.0395(13) Uani 1.00 1 d . . .
C22 C 0.5091(4) 0.1341(3) 0.0146(2) 0.0348(12) Uani 1.00 1 d . . .
C23 C -0.0682(4) 0.0607(3) 0.2321(2) 0.0368(13) Uani 1.00 1 d . . .
C24 C 0.1343(5) -0.0284(3) 0.1415(2) 0.0371(13) Uani 1.00 1 d . . .
C25 C 0.1617(4) -0.0802(2) 0.2888(2) 0.0314(12) Uani 1.00 1 d . . .
C26 C 0.4875(4) -0.0013(3) 0.3202(2) 0.0319(12) Uani 1.00 1 d . . .
C27 C 0.5321(4) 0.1315(2) 0.2109(2) 0.0285(11) Uani 1.00 1 d . . .
C28 C 0.4933(4) -0.0348(2) 0.1777(2) 0.0300(11) Uani 1.00 1 d . . .
C29 C 0.1037(4) 0.3309(2) 0.3454(2) 0.0173(9) Uani 1.00 1 d . . .
C30 C 0.0087(4) 0.3893(2) 0.3775(2) 0.0205(10) Uani 1.00 1 d . . .
C31 C 0.0589(4) 0.4468(2) 0.4112(2) 0.0241(10) Uani 1.00 1 d . . .
C32 C 0.2001(4) 0.4479(2) 0.4158(2) 0.0276(11) Uani 1.00 1 d . . .
C33 C 0.2928(4) 0.3922(2) 0.3832(2) 0.0276(11) Uani 1.00 1 d . . .
C34 C 0.2472(4) 0.3349(2) 0.3479(2) 0.0226(10) Uani 1.00 1 d . . .
C35 C -0.1480(4) 0.3922(2) 0.3784(2) 0.0293(11) Uani 1.00 1 d . . .
C36 C 0.2516(5) 0.5057(3) 0.4581(2) 0.0380(13) Uani 1.00 1 d . . .
C37 C 0.3560(4) 0.2755(2) 0.3139(2) 0.0262(11) Uani 1.00 1 d . . .
C38 C -0.1398(3) 0.2075(2) 0.5359(2) 0.0161(9) Uani 1.00 1 d . . .
C39 C -0.2823(4) 0.2006(2) 0.5316(2) 0.0178(9) Uani 1.00 1 d . . .
C40 C -0.3713(4) 0.2390(2) 0.5774(2) 0.0203(10) Uani 1.00 1 d . . .
C41 C -0.3265(4) 0.2821(2) 0.6260(2) 0.0172(9) Uani 1.00 1 d . . .
C42 C -0.1839(3) 0.2812(2) 0.6301(2) 0.0180(9) Uani 1.00 1 d . . .
C43 C -0.0861(3) 0.2437(2) 0.5868(2) 0.0173(9) Uani 1.00 1 d . . .
C44 C -0.3357(4) 0.1499(2) 0.4819(2) 0.0213(10) Uani 1.00 1 d . . .
C45 C -0.4336(4) 0.3239(2) 0.6736(2) 0.0230(10) Uani 1.00 1 d . . .
C46 C 0.0732(4) 0.2401(2) 0.5970(2) 0.0188(9) Uani 1.00 1 d . . .
C47 C -0.3238(4) 0.1894(3) 0.4105(2) 0.0291(11) Uani 1.00 1 d . . .
C48 C -0.2553(4) 0.0604(2) 0.4905(2) 0.0285(11) Uani 1.00 1 d . . .
C49 C -0.4916(4) 0.1461(3) 0.4934(2) 0.0301(11) Uani 1.00 1 d . . .
C50 C -0.5524(4) 0.3845(2) 0.6344(2) 0.0287(11) Uani 1.00 1 d . . .
C51 C -0.4982(4) 0.2586(3) 0.7161(2) 0.0336(12) Uani 1.00 1 d . . .
C52 C -0.3673(4) 0.3718(3) 0.7202(2) 0.0354(12) Uani 1.00 1 d . . .
C53 C 0.1541(4) 0.1504(2) 0.6017(2) 0.0250(10) Uani 1.00 1 d . . .
C54 C 0.1004(4) 0.2741(3) 0.6614(2) 0.0262(11) Uani 1.00 1 d . . .
C55 C 0.1303(4) 0.2943(2) 0.5410(2) 0.0242(10) Uani 1.00 1 d . . .
B1 B 0.1052(5) 0.1417(3) 0.3780(2) 0.0209(11) Uani 1.00 1 d . . .
H1 H -0.106(3) 0.261(2) 0.302(1) 0.002(7) Uiso 1.00 1 c . . .
H2 H 0.074(4) 0.081(2) 0.364(2) 0.036(11) Uiso 1.00 1 c . . .
H3 H 0.226(4) 0.127(2) 0.386(2) 0.040(12) Uiso 1.00 1 c . . .
H4 H 0.0619(3) 0.3563(2) 0.0741(2) 0.0168(13) Uiso 1.00 1 c . . .
H5 H 0.2667(3) 0.1204(2) 0.1080(2) 0.0179(13) Uiso 1.00 1 c . . .
H6 H -0.0376(3) 0.3801(2) 0.2367(2) 0.0200(13) Uiso 1.00 1 c . . .
H7 H 0.1590(4) 0.2947(2) -0.0129(2) 0.022(1) Uiso 1.00 1 c . . .
H8 H 0.2203(3) 0.0998(2) 0.2787(2) 0.0185(13) Uiso 1.00 1 c . . .
H9 H -0.3210(4) 0.4874(3) 0.2398(2) 0.048(2) Uiso 1.00 1 c . . .
H10 H -0.2950(4) 0.5431(3) 0.1760(2) 0.048(2) Uiso 1.00 1 c . . .
H11 H -0.4230(4) 0.4997(3) 0.1798(2) 0.048(2) Uiso 1.00 1 c . . .
H12 H -0.2075(4) 0.4703(3) 0.0508(2) 0.038(2) Uiso 1.00 1 c . . .
H13 H -0.1852(4) 0.3757(3) 0.0480(2) 0.038(2) Uiso 1.00 1 c . . .
H14 H -0.3354(4) 0.4267(3) 0.0555(2) 0.038(2) Uiso 1.00 1 c . . .
H15 H -0.3905(4) 0.3204(3) 0.1761(2) 0.052(2) Uiso 1.00 1 c . . .
H16 H -0.2448(4) 0.2642(3) 0.1687(2) 0.052(2) Uiso 1.00 1 c . . .
H17 H -0.2854(4) 0.2997(3) 0.2352(2) 0.052(2) Uiso 1.00 1 c . . .
H18 H 0.0510(4) 0.5974(2) 0.2315(2) 0.036(2) Uiso 1.00 1 c . . .
H19 H -0.0962(4) 0.5741(2) 0.2330(2) 0.036(2) Uiso 1.00 1 c . . .
H20 H 0.0217(4) 0.5240(2) 0.2804(2) 0.036(2) Uiso 1.00 1 c . . .
H21 H 0.0594(4) 0.5887(2) 0.0867(2) 0.033(2) Uiso 1.00 1 c . . .
H22 H 0.0500(4) 0.5080(2) 0.0569(2) 0.033(2) Uiso 1.00 1 c . . .
H23 H -0.0827(4) 0.5593(2) 0.0861(2) 0.033(2) Uiso 1.00 1 c . . .
H24 H 0.2796(4) 0.4188(2) 0.2209(2) 0.040(2) Uiso 1.00 1 c . . .
H25 H 0.2858(4) 0.4161(2) 0.1447(2) 0.040(2) Uiso 1.00 1 c . . .
H26 H 0.2948(4) 0.4972(2) 0.1741(2) 0.040(2) Uiso 1.00 1 c . . .
H27 H 0.1624(5) 0.2163(3) -0.1489(2) 0.050(2) Uiso 1.00 1 c . . .
H28 H 0.0203(5) 0.1869(3) -0.1494(2) 0.050(2) Uiso 1.00 1 c . . .
H29 H 0.0256(5) 0.2738(3) -0.1297(2) 0.050(2) Uiso 1.00 1 c . . .
H30 H 0.2151(4) 0.0403(2) 0.0073(2) 0.035(2) Uiso 1.00 1 c . . .
H31 H 0.1443(4) 0.0339(2) -0.0594(2) 0.035(2) Uiso 1.00 1 c . . .
H32 H 0.2863(4) 0.0634(2) -0.0592(2) 0.035(2) Uiso 1.00 1 c . . .
H33 H -0.1228(4) 0.2301(3) -0.0010(2) 0.044(2) Uiso 1.00 1 c . . .
H34 H -0.1235(4) 0.1427(3) -0.0209(2) 0.044(2) Uiso 1.00 1 c . . .
H35 H -0.0590(4) 0.1522(3) 0.0466(2) 0.044(2) Uiso 1.00 1 c . . .
H36 H 0.4413(4) 0.3060(3) 0.0752(2) 0.053(2) Uiso 1.00 1 c . . .
H37 H 0.5490(4) 0.3165(3) 0.0193(2) 0.053(2) Uiso 1.00 1 c . . .
H38 H 0.3981(4) 0.3691(3) 0.0131(2) 0.053(2) Uiso 1.00 1 c . . .
H39 H 0.5153(5) 0.2600(3) -0.1129(2) 0.048(2) Uiso 1.00 1 c . . .
H40 H 0.3945(5) 0.2150(3) -0.1264(2) 0.048(2) Uiso 1.00 1 c . . .
H41 H 0.3620(5) 0.3090(3) -0.1202(2) 0.048(2) Uiso 1.00 1 c . . .
H42 H 0.4991(4) 0.1212(3) 0.0610(2) 0.043(2) Uiso 1.00 1 c . . .
H43 H 0.4830(4) 0.0923(3) -0.0079(2) 0.043(2) Uiso 1.00 1 c . . .
H44 H 0.6044(4) 0.1370(3) 0.0051(2) 0.043(2) Uiso 1.00 1 c . . .
H45 H -0.0821(4) 0.0817(3) 0.2738(2) 0.045(2) Uiso 1.00 1 c . . .
H46 H -0.0926(4) 0.1047(3) 0.1975(2) 0.045(2) Uiso 1.00 1 c . . .
H47 H -0.1260(4) 0.0212(3) 0.2290(2) 0.045(2) Uiso 1.00 1 c . . .
H48 H 0.0738(5) -0.0667(3) 0.1397(2) 0.045(2) Uiso 1.00 1 c . . .
H49 H 0.1077(5) 0.0166(3) 0.1079(2) 0.045(2) Uiso 1.00 1 c . . .
H50 H 0.2283(5) -0.0550(3) 0.1348(2) 0.045(2) Uiso 1.00 1 c . . .
H51 H 0.0973(4) -0.1158(2) 0.2853(2) 0.038(2) Uiso 1.00 1 c . . .
H52 H 0.2546(4) -0.1093(2) 0.2825(2) 0.038(2) Uiso 1.00 1 c . . .
H53 H 0.1547(4) -0.0616(2) 0.3314(2) 0.038(2) Uiso 1.00 1 c . . .
H54 H 0.4437(4) -0.0473(3) 0.3314(2) 0.039(2) Uiso 1.00 1 c . . .
H55 H 0.5866(4) -0.0190(3) 0.3224(2) 0.039(2) Uiso 1.00 1 c . . .
H56 H 0.4589(4) 0.0385(3) 0.3501(2) 0.039(2) Uiso 1.00 1 c . . .
H57 H 0.6303(4) 0.1106(2) 0.2158(2) 0.036(2) Uiso 1.00 1 c . . .
H58 H 0.5114(4) 0.1536(2) 0.1661(2) 0.036(2) Uiso 1.00 1 c . . .
H59 H 0.5046(4) 0.1736(2) 0.2390(2) 0.036(2) Uiso 1.00 1 c . . .
H60 H 0.4502(4) -0.0809(2) 0.1903(2) 0.036(2) Uiso 1.00 1 c . . .
H61 H 0.4676(4) -0.0129(2) 0.1334(2) 0.036(2) Uiso 1.00 1 c . . .
H62 H 0.5926(4) -0.0521(2) 0.1809(2) 0.036(2) Uiso 1.00 1 c . . .
H63 H -0.0066(4) 0.4865(2) 0.4316(2) 0.029(1) Uiso 1.00 1 c . . .
H64 H 0.3903(4) 0.3928(2) 0.3849(2) 0.033(2) Uiso 1.00 1 c . . .
H65 H -0.1955(4) 0.4448(3) 0.3588(2) 0.038(2) Uiso 1.00 1 c . . .
H66 H -0.1692(4) 0.3505(3) 0.3542(2) 0.038(2) Uiso 1.00 1 c . . .
H67 H -0.1781(4) 0.3832(3) 0.4230(2) 0.038(2) Uiso 1.00 1 c . . .
H68 H 0.3097(5) 0.4744(3) 0.4928(2) 0.051(2) Uiso 1.00 1 c . . .
H69 H 0.3036(5) 0.5398(3) 0.4314(2) 0.051(2) Uiso 1.00 1 c . . .
H70 H 0.1733(5) 0.5396(3) 0.4764(2) 0.051(2) Uiso 1.00 1 c . . .
H71 H 0.3105(4) 0.2405(2) 0.2917(2) 0.034(2) Uiso 1.00 1 c . . .
H72 H 0.4057(4) 0.3058(2) 0.2827(2) 0.034(2) Uiso 1.00 1 c . . .
H73 H 0.4198(4) 0.2430(2) 0.3461(2) 0.034(2) Uiso 1.00 1 c . . .
H74 H -0.4679(4) 0.2361(2) 0.5759(2) 0.025(1) Uiso 1.00 1 c . . .
H75 H -0.1513(3) 0.3075(2) 0.6643(2) 0.022(1) Uiso 1.00 1 c . . .
H76 H -0.2289(4) 0.1933(3) 0.4015(2) 0.035(2) Uiso 1.00 1 c . . .
H77 H -0.3543(4) 0.1564(3) 0.3805(2) 0.035(2) Uiso 1.00 1 c . . .
H78 H -0.3811(4) 0.2432(3) 0.4050(2) 0.035(2) Uiso 1.00 1 c . . .
H79 H -0.2698(4) 0.0357(2) 0.5340(2) 0.034(2) Uiso 1.00 1 c . . .
H80 H -0.2886(4) 0.0305(2) 0.4590(2) 0.034(2) Uiso 1.00 1 c . . .
H81 H -0.1581(4) 0.0594(2) 0.4840(2) 0.034(2) Uiso 1.00 1 c . . .
H82 H -0.5464(4) 0.2005(3) 0.4883(2) 0.036(2) Uiso 1.00 1 c . . .
H83 H -0.5219(4) 0.1150(3) 0.4618(2) 0.036(2) Uiso 1.00 1 c . . .
H84 H -0.5031(4) 0.1205(3) 0.5368(2) 0.036(2) Uiso 1.00 1 c . . .
H85 H -0.5149(4) 0.4272(2) 0.6096(2) 0.034(2) Uiso 1.00 1 c . . .
H86 H -0.5950(4) 0.3558(2) 0.6050(2) 0.034(2) Uiso 1.00 1 c . . .
H87 H -0.6208(4) 0.4080(2) 0.6643(2) 0.034(2) Uiso 1.00 1 c . . .
H88 H -0.5673(4) 0.2851(3) 0.7445(2) 0.040(2) Uiso 1.00 1 c . . .
H89 H -0.5407(4) 0.2281(3) 0.6883(2) 0.040(2) Uiso 1.00 1 c . . .
H90 H -0.4268(4) 0.2221(3) 0.7424(2) 0.040(2) Uiso 1.00 1 c . . .
H91 H -0.2964(4) 0.3349(3) 0.7464(2) 0.043(2) Uiso 1.00 1 c . . .
H92 H -0.3266(4) 0.4128(3) 0.6949(2) 0.043(2) Uiso 1.00 1 c . . .
H93 H -0.4373(4) 0.3976(3) 0.7483(2) 0.043(2) Uiso 1.00 1 c . . .
H94 H 0.1211(4) 0.1188(2) 0.6384(2) 0.031(2) Uiso 1.00 1 c . . .
H95 H 0.1397(4) 0.1276(2) 0.5621(2) 0.031(1) Uiso 1.00 1 c . . .
H96 H 0.2514(4) 0.1492(2) 0.6073(2) 0.031(1) Uiso 1.00 1 c . . .
H97 H 0.1987(4) 0.2710(3) 0.6668(2) 0.031(2) Uiso 1.00 1 c . . .
H98 H 0.0532(4) 0.3300(3) 0.6599(2) 0.031(2) Uiso 1.00 1 c . . .
H99 H 0.0671(4) 0.2422(3) 0.6979(2) 0.031(2) Uiso 1.00 1 c . . .
H100 H 0.2283(4) 0.2906(2) 0.5476(2) 0.029(2) Uiso 1.00 1 c . . .
H101 H 0.1151(4) 0.2759(2) 0.4996(2) 0.029(1) Uiso 1.00 1 c . . .
H102 H 0.0834(4) 0.3502(2) 0.5410(2) 0.029(2) Uiso 1.00 1 c . . .

loop_
_atom_site_aniso_label
_atom_site_aniso_U_11
_atom_site_aniso_U_22
_atom_site_aniso_U_33
_atom_site_aniso_U_12
_atom_site_aniso_U_13
_atom_site_aniso_U_23
Si1 0.0210(5) 0.0166(5) 0.0136(5) -0.0016(4) 0.0039(4) -0.0032(4)
Si2 0.0185(5) 0.0198(5) 0.0221(6) -0.0020(4) 0.0023(4) -0.0047(4)
Si3 0.0248(5) 0.0157(5) 0.0160(5) -0.0043(4) 0.0012(4) -0.0048(4)
Si4 0.0286(6) 0.0184(5) 0.0169(6) -0.0032(4) -0.0010(4) -0.0061(4)
Si5 0.0277(6) 0.0242(6) 0.0195(6) -0.0075(5) 0.0094(5) -0.0057(5)
Si6 0.0259(6) 0.0176(5) 0.0222(6) -0.0072(4) 0.0012(5) -0.0006(4)
Si7 0.0192(5) 0.0191(5) 0.0177(5) 0.0017(4) 0.0029(4) -0.0017(4)
N1 0.021(2) 0.021(2) 0.013(2) -0.0040(13) 0.0028(13) -0.0037(13)
C1 0.024(2) 0.020(2) 0.017(2) -0.004(2) -0.002(2) -0.000(2)
C2 0.015(2) 0.017(2) 0.012(2) -0.003(1) 0.002(1) -0.002(1)
C3 0.016(2) 0.016(2) 0.014(2) -0.004(1) 0.002(1) -0.005(1)
C4 0.017(2) 0.013(2) 0.012(2) -0.0017(13) 0.002(1) -0.0020(13)
C5 0.014(2) 0.013(2) 0.013(2) -0.0018(13) 0.0011(13) -0.0042(13)
C6 0.015(2) 0.014(2) 0.016(2) -0.0033(13) 0.001(1) -0.003(1)
C7 0.014(2) 0.017(2) 0.017(2) -0.005(1) 0.001(1) -0.004(1)
C8 0.021(2) 0.012(2) 0.015(2) 0.000(1) -0.000(1) -0.003(1)
C9 0.027(2) 0.013(2) 0.013(2) -0.001(1) 0.004(2) -0.004(1)
C10 0.018(2) 0.016(2) 0.011(2) -0.000(1) 0.005(1) -0.003(1)
C11 0.024(2) 0.049(3) 0.040(3) 0.008(2) -0.002(2) -0.013(2)
C12 0.028(2) 0.037(2) 0.030(2) -0.010(2) -0.002(2) -0.006(2)
C13 0.033(2) 0.044(3) 0.052(3) -0.018(2) -0.013(2) 0.010(2)
C14 0.048(3) 0.017(2) 0.025(2) -0.009(2) 0.003(2) -0.004(2)
C15 0.043(2) 0.023(2) 0.020(2) -0.012(2) -0.000(2) -0.004(2)
C16 0.031(2) 0.026(2) 0.041(3) -0.007(2) -0.002(2) -0.003(2)
C17 0.070(3) 0.029(2) 0.026(2) -0.014(2) -0.013(2) -0.002(2)
C18 0.032(2) 0.027(2) 0.030(2) -0.009(2) 0.003(2) -0.009(2)
C19 0.030(2) 0.037(3) 0.046(3) -0.009(2) -0.004(2) -0.018(2)
C20 0.035(3) 0.052(3) 0.056(3) -0.021(2) 0.012(2) -0.027(3)
C21 0.047(3) 0.044(3) 0.026(2) -0.006(2) 0.017(2) -0.002(2)
C22 0.029(2) 0.042(3) 0.034(3) -0.009(2) 0.009(2) 0.001(2)
C23 0.027(2) 0.028(2) 0.057(3) -0.010(2) -0.003(2) -0.000(2)
C24 0.056(3) 0.033(2) 0.029(3) -0.025(2) -0.003(2) -0.004(2)
C25 0.036(2) 0.023(2) 0.036(3) -0.009(2) 0.010(2) 0.000(2)
C26 0.026(2) 0.037(3) 0.028(2) 0.005(2) -0.002(2) -0.002(2)
C27 0.023(2) 0.032(2) 0.031(2) -0.006(2) 0.003(2) -0.000(2)
C28 0.030(2) 0.024(2) 0.034(2) 0.002(2) 0.015(2) -0.009(2)
C29 0.025(2) 0.017(2) 0.008(2) -0.000(1) 0.002(1) 0.001(1)
C30 0.029(2) 0.021(2) 0.011(2) -0.002(2) 0.002(2) -0.003(2)
C31 0.044(2) 0.016(2) 0.012(2) -0.003(2) 0.004(2) -0.003(2)
C32 0.047(3) 0.021(2) 0.017(2) -0.012(2) -0.001(2) -0.002(2)
C33 0.032(2) 0.032(2) 0.020(2) -0.010(2) -0.003(2) -0.003(2)
C34 0.029(2) 0.022(2) 0.014(2) 0.003(2) -0.003(2) -0.003(2)
C35 0.034(2) 0.030(2) 0.022(2) -0.000(2) 0.006(2) -0.009(2)
C36 0.057(3) 0.035(3) 0.029(3) -0.021(2) 0.008(2) -0.014(2)
C37 0.026(2) 0.031(2) 0.023(2) -0.005(2) -0.001(2) -0.004(2)
C38 0.017(2) 0.016(2) 0.015(2) -0.001(1) 0.004(1) -0.006(1)
C39 0.022(2) 0.017(2) 0.013(2) -0.001(1) -0.002(2) -0.000(1)
C40 0.019(2) 0.024(2) 0.018(2) -0.003(2) -0.000(2) -0.002(2)
C41 0.020(2) 0.017(2) 0.015(2) -0.004(1) 0.006(1) -0.004(1)
C42 0.016(2) 0.020(2) 0.018(2) 0.000(1) -0.000(1) -0.008(2)
C43 0.017(2) 0.019(2) 0.014(2) -0.002(1) 0.001(1) 0.001(1)
C44 0.020(2) 0.026(2) 0.018(2) -0.004(2) -0.002(2) -0.005(2)
C45 0.021(2) 0.030(2) 0.019(2) -0.003(2) 0.003(2) -0.013(2)
C46 0.019(2) 0.021(2) 0.016(2) -0.003(2) 0.002(2) -0.003(2)
C47 0.031(2) 0.041(3) 0.018(2) -0.011(2) -0.000(2) -0.008(2)
C48 0.033(2) 0.026(2) 0.030(2) -0.007(2) 0.001(2) -0.011(2)
C49 0.026(2) 0.045(3) 0.024(2) -0.011(2) 0.001(2) -0.015(2)
C50 0.025(2) 0.024(2) 0.036(3) 0.002(2) 0.006(2) -0.009(2)
C51 0.031(2) 0.042(3) 0.024(2) -0.002(2) 0.003(2) 0.002(2)
C52 0.027(2) 0.046(3) 0.037(3) -0.002(2) 0.010(2) -0.028(2)
C53 0.018(2) 0.028(2) 0.026(2) 0.002(2) -0.003(2) -0.004(2)
C54 0.018(2) 0.042(3) 0.021(2) -0.006(2) -0.000(2) -0.012(2)
C55 0.022(2) 0.027(2) 0.022(2) -0.003(2) 0.001(2) -0.001(2)
B1 0.024(2) 0.022(2) 0.017(2) -0.004(2) 0.008(2) -0.007(2)

loop_
_geom_bond_atom_site_label_1
_geom_bond_site_symmetry_1
_geom_bond_atom_site_label_2
_geom_bond_site_symmetry_2
_geom_bond_distance
_geom_bond_publ_flag
Si1 . C2 . 1.922(4) yes
Si1 . C29 . 1.912(4) yes
Si1 . B1 . 2.052(4) yes
Si1 . H1 . 1.48(3) no
Si2 . C8 . 1.897(3) yes
Si2 . C11 . 1.866(4) yes
Si2 . C12 . 1.864(4) yes
Si2 . C13 . 1.866(4) yes
Si3 . C8 . 1.906(4) yes
Si3 . C14 . 1.864(4) yes
Si3 . C15 . 1.869(4) yes
Si3 . C16 . 1.862(4) yes
Si4 . C9 . 1.894(4) yes
Si4 . C17 . 1.876(4) yes
Si4 . C18 . 1.862(4) yes
Si4 . C19 . 1.872(5) yes
Si5 . C9 . 1.892(4) yes
Si5 . C20 . 1.857(4) yes
Si5 . C21 . 1.864(4) yes
Si5 . C22 . 1.862(4) yes
Si6 . C10 . 1.894(4) yes
Si6 . C23 . 1.865(4) yes
Si6 . C24 . 1.858(5) yes
Si6 . C25 . 1.867(4) yes
Si7 . C10 . 1.894(3) yes
Si7 . C26 . 1.868(4) yes
Si7 . C27 . 1.871(4) yes
Si7 . C28 . 1.861(4) yes
N1 . C1 . 1.154(4) yes
N1 . C38 . 1.404(4) yes
C1 . B1 . 1.538(6) yes
C2 . C3 . 1.427(4) yes
C2 . C7 . 1.425(5) yes
C3 . C4 . 1.398(5) yes
C3 . C8 . 1.525(5) yes
C4 . C5 . 1.395(4) yes
C4 . H4 . 0.949(3) no
C5 . C6 . 1.393(4) yes
C5 . C9 . 1.523(5) yes
C6 . C7 . 1.393(5) yes
C6 . H5 . 0.950(3) no
C7 . C10 . 1.519(4) yes
C8 . H6 . 0.949(3) no
C9 . H7 . 0.949(3) no
C10 . H8 . 0.950(3) no
C11 . H9 . 0.949(4) no
C11 . H10 . 0.950(5) no
C11 . H11 . 0.950(4) no
C12 . H12 . 0.950(4) no
C12 . H13 . 0.951(4) no
C12 . H14 . 0.951(4) no
C13 . H15 . 0.949(4) no
C13 . H16 . 0.950(5) no
C13 . H17 . 0.951(5) no
C14 . H18 . 0.950(4) no
C14 . H19 . 0.950(4) no
C14 . H20 . 0.950(4) no
C15 . H21 . 0.950(4) no
C15 . H22 . 0.950(4) no
C15 . H23 . 0.949(4) no
C16 . H24 . 0.949(4) no
C16 . H25 . 0.951(4) no
C16 . H26 . 0.949(4) no
C17 . H27 . 0.950(5) no
C17 . H28 . 0.950(4) no
C17 . H29 . 0.950(4) no
C18 . H30 . 0.951(4) no
C18 . H31 . 0.949(4) no
C18 . H32 . 0.950(4) no
C19 . H33 . 0.950(4) no
C19 . H34 . 0.950(4) no
C19 . H35 . 0.950(4) no
C20 . H36 . 0.951(5) no
C20 . H37 . 0.950(4) no
C20 . H38 . 0.949(5) no
C21 . H39 . 0.951(4) no
C21 . H40 . 0.949(5) no
C21 . H41 . 0.951(4) no
C22 . H42 . 0.950(4) no
C22 . H43 . 0.949(4) no
C22 . H44 . 0.951(4) no
C23 . H45 . 0.949(5) no
C23 . H46 . 0.950(4) no
C23 . H47 . 0.951(4) no
C24 . H48 . 0.951(4) no
C24 . H49 . 0.950(4) no
C24 . H50 . 0.949(5) no
C25 . H51 . 0.950(4) no
C25 . H52 . 0.950(4) no
C25 . H53 . 0.950(4) no
C26 . H54 . 0.950(4) no
C26 . H55 . 0.949(4) no
C26 . H56 . 0.949(4) no
C27 . H57 . 0.952(4) no
C27 . H58 . 0.949(4) no
C27 . H59 . 0.948(4) no
C28 . H60 . 0.951(4) no
C28 . H61 . 0.948(4) no
C28 . H62 . 0.951(4) no
C29 . C30 . 1.412(5) yes
C29 . C34 . 1.409(5) yes
C30 . C31 . 1.401(5) yes
C30 . C35 . 1.513(5) yes
C31 . C32 . 1.379(5) yes
C31 . H63 . 0.950(4) no
C32 . C33 . 1.379(5) yes
C32 . C36 . 1.515(5) yes
C33 . C34 . 1.395(5) yes
C33 . H64 . 0.950(4) no
C34 . C37 . 1.515(5) yes
C35 . H65 . 0.951(4) no
C35 . H66 . 0.950(4) no
C35 . H67 . 0.951(4) no
C36 . H68 . 0.948(4) no
C36 . H69 . 0.951(4) no
C36 . H70 . 0.952(5) no
C37 . H71 . 0.950(4) no
C37 . H72 . 0.950(4) no
C37 . H73 . 0.950(4) no
C38 . C39 . 1.415(5) yes
C38 . C43 . 1.408(5) yes
C39 . C40 . 1.384(5) yes
C39 . C44 . 1.541(5) yes
C40 . C41 . 1.405(5) yes
C40 . H74 . 0.950(3) no
C41 . C42 . 1.386(5) yes
C41 . C45 . 1.530(5) yes
C42 . C43 . 1.391(5) yes
C42 . H75 . 0.950(3) no
C43 . C46 . 1.552(5) yes
C44 . C47 . 1.535(5) yes
C44 . C48 . 1.530(5) yes
C44 . C49 . 1.540(5) yes
C45 . C50 . 1.538(5) yes
C45 . C51 . 1.534(5) yes
C45 . C52 . 1.528(5) yes
C46 . C53 . 1.536(5) yes
C46 . C54 . 1.528(5) yes
C46 . C55 . 1.535(5) yes
C47 . H76 . 0.950(4) no
C47 . H77 . 0.950(4) no
C47 . H78 . 0.951(4) no
C48 . H79 . 0.951(4) no
C48 . H80 . 0.951(4) no
C48 . H81 . 0.948(4) no
C49 . H82 . 0.951(4) no
C49 . H83 . 0.952(4) no
C49 . H84 . 0.948(4) no
C50 . H85 . 0.950(4) no
C50 . H86 . 0.950(4) no
C50 . H87 . 0.950(4) no
C51 . H88 . 0.952(4) no
C51 . H89 . 0.948(4) no
C51 . H90 . 0.951(4) no
C52 . H91 . 0.950(4) no
C52 . H92 . 0.951(5) no
C52 . H93 . 0.950(4) no
C53 . H94 . 0.950(4) no
C53 . H95 . 0.951(4) no
C53 . H96 . 0.950(3) no
C54 . H97 . 0.952(3) no
C54 . H98 . 0.949(4) no
C54 . H99 . 0.950(4) no
C55 . H100 . 0.951(4) no
C55 . H101 . 0.950(4) no
C55 . H102 . 0.951(4) no
B1 . H2 . 1.17(4) no
B1 . H3 . 1.16(4) no
